data_1571682
loop_
_publ_author_name
'Li, Yi'
'Wu, Yanxin'
'Zhao, Jiaxin'
'Duan, Jingui'
'Jin, Wanqin'

_publ_section_title
;
 Systemic regulation of binding sites in porous coordination polymers for
 ethylene purification from ternary C2 hydrocarbons.
;
_journal_issue 24
_journal_name_full 'Chemical science'
_journal_page_first 9318
_journal_page_last 9324
_journal_paper_doi 10.1039/d4sc02659d
_journal_volume 15
_journal_year 2024
_chemical_formula_sum 'C27 H25 Cu F12 N8 O0 Zr'
_chemical_formula_weight 872.40
_space_group_crystal_system tetragonal
_space_group_IT_number 98
_space_group_name_Hall 'I 4bw 2bw'
_space_group_name_H-M_alt 'I 41 2 2'
_atom_sites_solution_hydrogens mixed
_audit_creation_method SHELXL-2018/3
_audit_update_record
;
2024-03-04 deposited with the CCDC.	2024-05-13 downloaded from the CCDC.
;
_cell_angle_alpha 90
_cell_angle_beta 90
_cell_angle_gamma 90
_cell_formula_units_Z 8
_cell_length_a 16.8758(2)
_cell_length_b 16.8758(2)
_cell_length_c 31.7415(11)
_cell_measurement_reflns_used 12341
_cell_measurement_temperature 293(2)
_cell_measurement_theta_max 29.8310
_cell_measurement_theta_min 2.3990
_cell_volume 9039.7(3)
_computing_structure_refinement 'SHELXL-2018/3 (Sheldrick, 2018)'
_diffrn_ambient_temperature 293(2)
_diffrn_measured_fraction_theta_full 0.995
_diffrn_measured_fraction_theta_max 0.813
_diffrn_measurement_device_type Bruker
_diffrn_radiation_type MoK\a
_diffrn_radiation_wavelength 0.71073
_diffrn_reflns_av_R_equivalents 0.0242
_diffrn_reflns_av_unetI/netI 0.0225
_diffrn_reflns_Laue_measured_fraction_full 0.995
_diffrn_reflns_Laue_measured_fraction_max 0.813
_diffrn_reflns_limit_h_max 20
_diffrn_reflns_limit_h_min -20
_diffrn_reflns_limit_k_max 22
_diffrn_reflns_limit_k_min -18
_diffrn_reflns_limit_l_max 38
_diffrn_reflns_limit_l_min -39
_diffrn_reflns_number 18649
_diffrn_reflns_point_group_measured_fraction_full 0.996
_diffrn_reflns_point_group_measured_fraction_max 0.779
_diffrn_reflns_theta_full 25.242
_diffrn_reflns_theta_max 30.187
_diffrn_reflns_theta_min 2.272
_exptl_absorpt_coefficient_mu 0.774
_exptl_crystal_colour blue
_exptl_crystal_density_diffrn 1.282
_exptl_crystal_description block
_exptl_crystal_F_000 3128
_refine_diff_density_max 0.638
_refine_diff_density_min -0.400
_refine_diff_density_rms 0.114
_refine_ls_abs_structure_details
;
 Refined as an inversion twin.
;
_refine_ls_abs_structure_Flack 0.34(2)
_refine_ls_extinction_method none
_refine_ls_goodness_of_fit_ref 1.169
_refine_ls_hydrogen_treatment constr
_refine_ls_matrix_type full
_refine_ls_number_parameters 250
_refine_ls_number_reflns 5227
_refine_ls_number_restraints 35
_refine_ls_restrained_S_all 1.186
_refine_ls_R_factor_all 0.0405
_refine_ls_R_factor_gt 0.0356
_refine_ls_shift/su_max 0.012
_refine_ls_shift/su_mean 0.001
_refine_ls_structure_factor_coef Fsqd
_refine_ls_weighting_details 'w=1/[\s^2^(Fo^2^)+(0.0700P)^2^] where P=(Fo^2^+2Fc^2^)/3'
_refine_ls_weighting_scheme calc
_refine_ls_wR_factor_gt 0.1015
_refine_ls_wR_factor_ref 0.1035
_reflns_Friedel_coverage 0.709
_reflns_Friedel_fraction_full 0.997
_reflns_Friedel_fraction_max 0.737
_reflns_number_gt 4728
_reflns_number_total 5227
_reflns_threshold_expression 'I > 2\s(I)'
_cod_data_source_file d4sc02659d2.cif
_cod_data_source_block 123
_cod_depositor_comments 'Adding full bibliography for 1571680--1571687.cif.'
_cod_original_cell_volume 9039.7(4)
_cod_original_formula_sum 'C27 H25 Cu F12 N8 O0 Zr1'
_cod_database_code 1571682
_shelx_shelxl_version_number 2018/3
_shelx_space_group_comment
;
The symmetry employed for this shelxl refinement is uniquely defined
by the following loop, which should always be used as a source of
symmetry information in preference to the above space-group names.
They are only intended as comments.
;
_platon_squeeze_void_probe_radius 1.20

loop_
_space_group_symop_operation_xyz
'x, y, z'
'-y, x+1/2, z+1/4'
'-x+1/2, -y+1/2, z+1/2'
'y+1/2, -x, z+3/4'
'x, -y+1/2, -z+1/4'
'y+1/2, x+1/2, -z+1/2'
'-x+1/2, y, -z+3/4'
'-y, -x, -z'
'x+1/2, y+1/2, z+1/2'
'-y+1/2, x+1, z+3/4'
'-x+1, -y+1, z+1'
'y+1, -x+1/2, z+5/4'
'x+1/2, -y+1, -z+3/4'
'y+1, x+1, -z+1'
'-x+1, y+1/2, -z+5/4'
'-y+1/2, -x+1/2, -z+1/2'

loop_
_atom_site_label
_atom_site_type_symbol
_atom_site_fract_x
_atom_site_fract_y
_atom_site_fract_z
_atom_site_U_iso_or_equiv
_atom_site_adp_type
_atom_site_occupancy
_atom_site_site_symmetry_order
_atom_site_calc_flag
_atom_site_refinement_flags_posn
_atom_site_refinement_flags_adp
_atom_site_refinement_flags_occupancy
_atom_site_disorder_assembly
_atom_site_disorder_group
Zr1 Zr 0.52962(3) 0.750000 0.625000 0.02672(13) Uani 1 2 d S T P . .
Cu1 Cu 0.500000 1.000000 0.62381(2) 0.02623(15) Uani 1 2 d S T P . .
F1 F 0.52857(15) 0.86784(12) 0.62458(8) 0.0492(5) Uani 1 1 d . . . . .
F2 F 0.6454(3) 0.750000 0.625000 0.1030(19) Uani 1 2 d S T P . .
F3 F 0.4105(2) 0.750000 0.625000 0.0680(11) Uani 1 2 d S T P . .
F4 F 0.5237(2) 0.7520(2) 0.56226(8) 0.0780(10) Uani 1 1 d . . . . .
F6 F 0.10975(19) 0.8431(3) 0.44956(10) 0.0750(11) Uani 1 1 d . . . . .
F7 F 0.1696(2) 0.8706(2) 0.39275(11) 0.0786(10) Uani 1 1 d . . . . .
F5 F 0.14359(18) 0.7518(2) 0.40712(11) 0.0788(10) Uani 1 1 d . . . . .
N1 N 0.4198(2) 0.98267(19) 0.57740(10) 0.0353(7) Uani 1 1 d . . . . .
N2 N 0.3631(2) 0.92803(19) 0.52248(10) 0.0416(8) Uani 1 1 d . . . . .
N3 N 0.58218(19) 1.02275(19) 0.66803(10) 0.0330(6) Uani 1 1 d . . . . .
N4 N 0.4194(2) 0.67968(19) 0.45176(10) 0.0349(7) Uani 1 1 d . . . . .
N6 N 0.4884(3) 0.6609(3) 0.47377(15) 0.0765(16) Uani 1 1 d . . . . .
C1 C 0.3731(4) 1.0371(3) 0.55865(19) 0.0723(18) Uani 1 1 d . . . . .
H1 H 0.367725 1.089497 0.567299 0.087 Uiso 1 1 d R U . . .
C2 C 0.3358(4) 1.0044(3) 0.52482(19) 0.077(2) Uani 1 1 d . . . . .
H2 H 0.299541 1.028853 0.507002 0.092 Uiso 1 1 d R U . . .
C3 C 0.4139(2) 0.9180(2) 0.55485(12) 0.0358(8) Uani 1 1 d . . . . .
H3 H 0.441367 0.871346 0.560321 0.043 Uiso 1 1 d R U . . .
C4 C 0.2685(2) 0.8741(2) 0.47235(12) 0.0399(9) Uani 1 1 d . . . . .
H4 H 0.236130 0.918134 0.475961 0.048 Uiso 1 1 d R U . . .
C5 C 0.2459(3) 0.8128(2) 0.44624(11) 0.0385(8) Uani 1 1 d . . . . .
C6 C 0.2929(2) 0.7467(3) 0.44003(11) 0.0371(7) Uani 1 1 d . . . . .
H6 H 0.275721 0.705264 0.423015 0.045 Uiso 1 1 d R U . . .
C7 C 0.3670(2) 0.7437(3) 0.45991(10) 0.0332(7) Uani 1 1 d . . . . .
C8 C 0.3909(2) 0.8044(2) 0.48676(12) 0.0371(8) Uani 1 1 d . . . . .
H8 H 0.439680 0.802131 0.500335 0.044 Uiso 1 1 d R U . . .
C9 C 0.3403(2) 0.8684(2) 0.49304(12) 0.0376(8) Uani 1 1 d . . . . .
C11 C 0.6026(3) 0.9773(3) 0.70221(15) 0.0550(13) Uani 1 1 d . . . . .
H11 H 0.578892 0.929371 0.709320 0.066 Uiso 1 1 d R U . . .
C12 C 0.6298(2) 1.0836(2) 0.66892(11) 0.0340(7) Uani 1 1 d . . . . .
H12 H 0.629239 1.124238 0.649128 0.041 Uiso 1 1 calc R U . . .
C10 C 0.1677(3) 0.8201(3) 0.42367(14) 0.0511(11) Uani 1 1 d . . . . .
C13 C 0.500000 0.000000 0.220(2) 0.31(3) Uani 0.5 2 d DS TU P . .
H13C H 0.459470 -0.038370 0.226013 0.368 Uiso 0.25 1 d R U P . .
H13A H 0.496580 0.037770 0.242703 0.368 Uiso 0.25 1 d R U P . .
H13B H 0.548850 -0.029080 0.221143 0.368 Uiso 0.25 1 d R U P . .
C14 C 0.473(6) 0.034(6) 0.180(2) 0.31(3) Uani 0.25 1 d D U P . .
H14C H 0.512994 0.071405 0.171639 0.368 Uiso 0.25 1 d R U P . .
H14A H 0.422594 0.060005 0.180339 0.368 Uiso 0.25 1 d R U P . .
H14B H 0.471224 -0.007745 0.159069 0.368 Uiso 0.25 1 d R U P . .
C15 C 0.437(8) 0.217(8) 0.085(3) 0.41(4) Uani 0.25 1 d D U P . .
H15C H 0.489668 0.196078 0.082643 0.494 Uiso 0.25 1 d R U P . .
H15A H 0.441528 0.265448 0.068903 0.494 Uiso 0.25 1 d R U P . .
H15B H 0.406208 0.176948 0.071183 0.494 Uiso 0.25 1 d R U P . .
C16 C 0.407(6) 0.250000 0.125000 0.41(4) Uani 0.5 2 d DS TU P . .
H16C H 0.455485 0.231670 0.137200 0.494 Uiso 0.25 1 d R U P . .
H16A H 0.365747 0.216950 0.136420 0.494 Uiso 0.25 1 d R U P . .
H16B H 0.400427 0.303830 0.134180 0.494 Uiso 0.25 1 d R U P . .
C18 C 0.269(3) 0.337(3) 0.2409(15) 0.191(17) Uani 0.25 1 d D . P . .
H18A H 0.309489 0.374752 0.232662 0.286 Uiso 0.25 1 d R U P . .
H18B H 0.291799 0.299612 0.260132 0.286 Uiso 0.25 1 d R U P . .
H18C H 0.226590 0.364872 0.254332 0.286 Uiso 0.25 1 d R U P . .
C17 C 0.243(3) 0.288(3) 0.2061(14) 0.191(17) Uani 0.25 1 d D U P . .
H17A H 0.273834 0.240423 0.201586 0.286 Uiso 0.25 1 d R U P . .
H17B H 0.248024 0.321663 0.181956 0.286 Uiso 0.25 1 d R U P . .
H17C H 0.188694 0.273863 0.210206 0.286 Uiso 0.25 1 d R U P . .

loop_
_atom_site_aniso_label
_atom_site_aniso_U_11
_atom_site_aniso_U_22
_atom_site_aniso_U_33
_atom_site_aniso_U_23
_atom_site_aniso_U_13
_atom_site_aniso_U_12
Zr1 0.0359(2) 0.0181(2) 0.0262(2) 0.00152(18) 0.000 0.000
Cu1 0.0330(3) 0.0218(3) 0.0239(3) 0.000 0.000 -0.00482(18)
F1 0.0684(16) 0.0226(10) 0.0566(13) 0.0010(11) 0.0016(15) -0.0012(9)
F2 0.039(2) 0.087(4) 0.183(6) -0.017(4) 0.000 0.000
F3 0.042(2) 0.049(2) 0.113(3) -0.029(3) 0.000 0.000
F4 0.142(3) 0.0608(18) 0.0312(13) -0.0038(13) -0.0040(15) 0.010(2)
F6 0.0472(17) 0.115(3) 0.0625(18) -0.0203(18) -0.0080(13) 0.0289(17)
F7 0.063(2) 0.105(3) 0.0676(18) 0.0230(19) -0.0237(15) 0.0130(18)
F5 0.0603(18) 0.0710(19) 0.105(2) -0.037(2) -0.0394(16) 0.0075(16)
N1 0.0429(18) 0.0301(18) 0.0328(15) -0.0048(12) -0.0063(13) 0.0009(12)
N2 0.057(2) 0.0283(17) 0.0399(17) -0.0069(13) -0.0186(15) 0.0096(14)
N3 0.0366(17) 0.0322(17) 0.0303(14) 0.0057(12) -0.0012(12) -0.0081(12)
N4 0.0389(17) 0.0347(17) 0.0311(16) -0.0072(12) -0.0104(13) 0.0080(12)
N6 0.088(4) 0.072(3) 0.069(3) -0.025(2) -0.043(3) 0.031(3)
C1 0.095(4) 0.036(3) 0.086(4) -0.023(3) -0.050(3) 0.020(3)
C2 0.106(5) 0.043(3) 0.082(3) -0.027(3) -0.058(4) 0.032(3)
C3 0.044(2) 0.0299(19) 0.0332(18) -0.0041(14) -0.0092(15) 0.0029(14)
C4 0.045(3) 0.0365(19) 0.0386(18) -0.0063(15) -0.0079(15) 0.0109(14)
C5 0.0379(19) 0.042(2) 0.0350(17) -0.0072(14) -0.0087(17) 0.0080(17)
C6 0.0389(19) 0.0376(18) 0.0348(16) -0.0094(16) -0.0077(14) 0.0076(17)
C7 0.0372(18) 0.0317(19) 0.0308(16) -0.0047(15) -0.0057(13) 0.0040(15)
C8 0.041(2) 0.034(2) 0.0357(19) -0.0070(14) -0.0130(15) 0.0058(15)
C9 0.050(2) 0.0304(18) 0.0326(18) -0.0075(14) -0.0121(16) 0.0031(15)
C11 0.061(3) 0.053(3) 0.051(2) 0.028(2) -0.020(2) -0.027(2)
C12 0.0350(19) 0.035(2) 0.0315(16) 0.0058(14) -0.0066(14) -0.0035(13)
C10 0.049(3) 0.060(3) 0.044(2) -0.013(2) -0.0129(19) 0.017(2)
C13 0.30(3) 0.31(3) 0.31(3) 0.000 0.000 0.003(9)
C14 0.30(3) 0.31(3) 0.31(3) 0.000 0.000 0.003(9)
C15 0.41(4) 0.41(4) 0.41(4) -0.005(12) 0.002(12) -0.003(12)
C16 0.41(4) 0.41(4) 0.41(4) -0.005(12) 0.002(12) -0.003(12)
C18 0.18(2) 0.20(2) 0.19(2) -0.008(12) -0.011(13) 0.024(12)
C17 0.18(2) 0.20(2) 0.19(2) -0.008(12) -0.011(13) 0.024(12)

loop_
_atom_type_symbol
_atom_type_description
_atom_type_scat_dispersion_real
_atom_type_scat_dispersion_imag
_atom_type_scat_source
C C 0.0033 0.0016 'International Tables Vol C Tables 4.2.6.8 and 6.1.1.4'
H H 0.0000 0.0000 'International Tables Vol C Tables 4.2.6.8 and 6.1.1.4'
Cu Cu 0.3201 1.2651 'International Tables Vol C Tables 4.2.6.8 and 6.1.1.4'
F F 0.0171 0.0103 'International Tables Vol C Tables 4.2.6.8 and 6.1.1.4'
N N 0.0061 0.0033 'International Tables Vol C Tables 4.2.6.8 and 6.1.1.4'
O O 0.0106 0.0060 'International Tables Vol C Tables 4.2.6.8 and 6.1.1.4'
Zr Zr -2.9673 0.5597 'International Tables Vol C Tables 4.2.6.8 and 6.1.1.4'

loop_
_geom_angle_atom_site_label_1
_geom_angle_atom_site_label_2
_geom_angle_atom_site_label_3
_geom_angle
_geom_angle_site_symmetry_1
_geom_angle_site_symmetry_3
_geom_angle_publ_flag
F2 Zr1 F1 90.51(7) . 5_566 ?
F2 Zr1 F1 90.51(8) . . ?
F1 Zr1 F1 178.98(15) 5_566 . ?
F2 Zr1 F4 92.90(12) . . ?
F1 Zr1 F4 91.32(13) 5_566 . ?
F1 Zr1 F4 88.63(13) . . ?
F2 Zr1 F4 92.90(12) . 5_566 ?
F1 Zr1 F4 88.63(13) 5_566 5_566 ?
F1 Zr1 F4 91.32(13) . 5_566 ?
F4 Zr1 F4 174.2(2) . 5_566 ?
F2 Zr1 F3 180.0 . . ?
F1 Zr1 F3 89.49(7) 5_566 . ?
F1 Zr1 F3 89.49(7) . . ?
F4 Zr1 F3 87.10(12) . . ?
F4 Zr1 F3 87.10(12) 5_566 . ?
N3 Cu1 N3 91.42(18) 11_564 . ?
N3 Cu1 N1 91.09(12) 11_564 . ?
N3 Cu1 N1 176.63(14) . . ?
N3 Cu1 N1 176.63(13) 11_564 11_564 ?
N3 Cu1 N1 91.09(12) . 11_564 ?
N1 Cu1 N1 86.5(2) . 11_564 ?
N3 Cu1 F1 87.23(11) 11_564 . ?
N3 Cu1 F1 91.91(11) . . ?
N1 Cu1 F1 90.46(11) . . ?
N1 Cu1 F1 90.44(11) 11_564 . ?
N3 Cu1 F1 91.91(11) 11_564 11_564 ?
N3 Cu1 F1 87.23(11) . 11_564 ?
N1 Cu1 F1 90.44(11) . 11_564 ?
N1 Cu1 F1 90.45(11) 11_564 11_564 ?
F1 Cu1 F1 178.77(13) . 11_564 ?
Zr1 F1 Cu1 168.31(14) . . ?
C3 N1 C1 106.4(3) . . ?
C3 N1 Cu1 124.7(3) . . ?
C1 N1 Cu1 127.9(3) . . ?
C3 N2 C2 106.9(3) . . ?
C3 N2 C9 125.6(3) . . ?
C2 N2 C9 127.5(3) . . ?
C12 N3 C11 105.6(3) . . ?
C12 N3 Cu1 126.2(3) . . ?
C11 N3 Cu1 128.2(3) . . ?
C12 N4 N6 106.2(3) 10_644 . ?
C12 N4 C7 126.6(3) 10_644 . ?
N6 N4 C7 127.0(3) . . ?
C11 N6 N4 105.9(4) 10_644 . ?
C2 C1 N1 110.0(4) . . ?
C2 C1 H1 125.0 . . ?
N1 C1 H1 125.0 . . ?
C1 C2 N2 105.6(4) . . ?
C1 C2 H2 127.1 . . ?
N2 C2 H2 127.2 . . ?
N1 C3 N2 111.1(3) . . ?
N1 C3 H3 124.5 . . ?
N2 C3 H3 124.4 . . ?
C9 C4 C5 118.5(4) . . ?
C9 C4 H4 120.8 . . ?
C5 C4 H4 120.7 . . ?
C6 C5 C4 122.1(4) . . ?
C6 C5 C10 120.0(4) . . ?
C4 C5 C10 117.8(4) . . ?
C5 C6 C7 118.5(4) . . ?
C5 C6 H6 120.7 . . ?
C7 C6 H6 120.9 . . ?
C8 C7 C6 120.5(4) . . ?
C8 C7 N4 119.4(3) . . ?
C6 C7 N4 120.1(3) . . ?
C7 C8 C9 118.7(3) . . ?
C7 C8 H8 120.6 . . ?
C9 C8 H8 120.6 . . ?
C4 C9 C8 121.6(3) . . ?
C4 C9 N2 119.9(3) . . ?
C8 C9 N2 118.4(3) . . ?
N6 C11 N3 110.4(4) 12_464 . ?
N6 C11 H11 124.8 12_464 . ?
N3 C11 H11 124.8 . . ?
N3 C12 N4 112.0(3) . 12_464 ?
N3 C12 H12 124.0 . . ?
N4 C12 H12 124.0 12_464 . ?
F7 C10 F6 107.0(4) . . ?
F7 C10 F5 106.1(4) . . ?
F6 C10 F5 105.7(5) . . ?
F7 C10 C5 113.0(4) . . ?
F6 C10 C5 111.9(4) . . ?
F5 C10 C5 112.6(4) . . ?
C14 C13 C14 59(7) . 11_544 ?
C14 C13 H13C 102.1 . . ?
C14 C13 H13C 97.3 11_544 . ?
C14 C13 H13A 111.9 . . ?
C14 C13 H13A 157.4 11_544 . ?
H13C C13 H13A 105.1 . . ?
C14 C13 H13B 119.3 . . ?
C14 C13 H13B 64.3 11_544 . ?
H13C C13 H13B 105.1 . . ?
H13A C13 H13B 111.5 . . ?
C14 C13 H13C 97(5) . 11_544 ?
C14 C13 H13C 102(5) 11_544 11_544 ?
H13C C13 H13C 157.7 . 11_544 ?
H13A C13 H13C 56.7 . 11_544 ?
H13B C13 H13C 74.1 . 11_544 ?
C14 C13 H13A 157(5) . 11_544 ?
C14 C13 H13A 112(4) 11_544 11_544 ?
H13C C13 H13A 56.7 . 11_544 ?
H13A C13 H13A 83.6 . 11_544 ?
H13B C13 H13A 65.5 . 11_544 ?
H13C C13 H13A 105.1 11_544 11_544 ?
C14 C13 H13B 64(4) . 11_544 ?
C14 C13 H13B 119(4) 11_544 11_544 ?
H13C C13 H13B 74.1 . 11_544 ?
H13A C13 H13B 65.5 . 11_544 ?
H13B C13 H13B 176.3 . 11_544 ?
H13C C13 H13B 105.1 11_544 11_544 ?
H13A C13 H13B 111.5 11_544 11_544 ?
C14 C14 C13 60(3) 11_544 . ?
C14 C14 H14C 94.6 11_544 . ?
C13 C14 H14C 105.7 . . ?
C14 C14 H14A 155.9 11_544 . ?
C13 C14 H14A 115.6 . . ?
H14C C14 H14A 108.9 . . ?
C14 C14 H14B 56.5 11_544 . ?
C13 C14 H14B 108.7 . . ?
H14C C14 H14B 108.9 . . ?
H14A C14 H14B 108.8 . . ?
C14 C14 H13B 97(4) 11_544 11_544 ?
C13 C14 H13B 39.2(9) . 11_544 ?
H14C C14 H13B 119.0 . 11_544 ?
H14A C14 H13B 76.5 . 11_544 ?
H14B C14 H13B 127.2 . 11_544 ?
C16 C15 H15C 121.4 . . ?
C16 C15 H15A 99.5 . . ?
H15C C15 H15A 101.8 . . ?
C16 C15 H15B 117.8 . . ?
H15C C15 H15B 101.8 . . ?
H15A C15 H15B 113.9 . . ?
C16 C15 H16C 39.9(11) . 5 ?
H15C C15 H16C 94.4 . 5 ?
H15A C15 H16C 77.0 . 5 ?
H15B C15 H16C 157.7 . 5 ?
C16 C15 H16B 40.2(9) . 5 ?
H15C C15 H16B 114.8 . 5 ?
H15A C15 H16B 135.6 . 5 ?
H15B C15 H16B 83.2 . 5 ?
H16C C15 H16B 76.0 5 5 ?
C15 C16 C15 140(10) 5 . ?
C15 C16 H16C 58.5 5 . ?
C15 C16 H16C 86.1 . . ?
C15 C16 H16A 98.1 5 . ?
C15 C16 H16A 110.9 . . ?
H16C C16 H16A 106.1 . . ?
C15 C16 H16B 54.8 5 . ?
C15 C16 H16B 130.7 . . ?
H16C C16 H16B 106.1 . . ?
H16A C16 H16B 110.8 . . ?
C15 C16 H16C 86(7) 5 5 ?
C15 C16 H16C 58(7) . 5 ?
H16C C16 H16C 62.2 . 5 ?
H16A C16 H16C 163.1 . 5 ?
H16B C16 H16C 85.0 . 5 ?
C15 C16 H16A 111(7) 5 5 ?
C15 C16 H16A 98(6) . 5 ?
H16C C16 H16A 163.1 . 5 ?
H16A C16 H16A 87.7 . 5 ?
H16B C16 H16A 59.0 . 5 ?
H16C C16 H16A 106.1 5 5 ?
C15 C16 H16B 131(5) 5 5 ?
C15 C16 H16B 55(6) . 5 ?
H16C C16 H16B 85.0 . 5 ?
H16A C16 H16B 59.0 . 5 ?
H16B C16 H16B 167.2 . 5 ?
H16C C16 H16B 106.1 5 5 ?
H16A C16 H16B 110.8 5 5 ?
C17 C18 C17 95(4) . 16 ?
C17 C18 H18A 112.7 . . ?
C17 C18 H18A 148.9 16 . ?
C17 C18 H18B 102.7 . . ?
C17 C18 H18B 47.6 16 . ?
H18A C18 H18B 109.5 . . ?
C17 C18 H18C 112.8 . . ?
C17 C18 H18C 69.8 16 . ?
H18A C18 H18C 109.5 . . ?
H18B C18 H18C 109.5 . . ?
C18 C17 C18 83(4) . 16 ?
C18 C17 H17A 115.4 . . ?
C18 C17 H17A 94.3 16 . ?
C18 C17 H17B 103.7 . . ?
C18 C17 H17B 149.0 16 . ?
H17A C17 H17B 109.5 . . ?
C18 C17 H17C 109.2 . . ?
C18 C17 H17C 41.6 16 . ?
H17A C17 H17C 109.5 . . ?
H17B C17 H17C 109.5 . . ?

loop_
_geom_bond_atom_site_label_1
_geom_bond_atom_site_label_2
_geom_bond_distance
_geom_bond_site_symmetry_2
_geom_bond_publ_flag
Zr1 F2 1.955(4) . ?
Zr1 F1 1.989(2) 5_566 ?
Zr1 F1 1.989(2) . ?
Zr1 F4 1.994(3) . ?
Zr1 F4 1.995(3) 5_566 ?
Zr1 F3 2.010(4) . ?
Cu1 N3 2.010(3) 11_564 ?
Cu1 N3 2.010(3) . ?
Cu1 N1 2.022(3) . ?
Cu1 N1 2.022(3) 11_564 ?
Cu1 F1 2.282(2) . ?
Cu1 F1 2.282(2) 11_564 ?
F6 C10 1.335(6) . ?
F7 C10 1.301(6) . ?
F5 C10 1.330(6) . ?
N1 C3 1.309(5) . ?
N1 C1 1.349(6) . ?
N2 C3 1.349(5) . ?
N2 C2 1.371(6) . ?
N2 C9 1.426(5) . ?
N3 C12 1.304(5) . ?
N3 C11 1.372(5) . ?
N4 C12 1.341(5) 10_644 ?
N4 N6 1.394(5) . ?
N4 C7 1.420(5) . ?
N6 C11 1.332(6) 10_644 ?
C1 C2 1.361(7) . ?
C1 H1 0.9298 . ?
C2 H2 0.9301 . ?
C3 H3 0.9301 . ?
C4 C9 1.381(5) . ?
C4 C5 1.379(5) . ?
C4 H4 0.9300 . ?
C5 C6 1.383(5) . ?
C5 C10 1.506(6) . ?
C6 C7 1.400(5) . ?
C6 H6 0.9299 . ?
C7 C8 1.393(5) . ?
C8 C9 1.391(5) . ?
C8 H8 0.9300 . ?
C11 H11 0.9301 . ?
C12 H12 0.9300 . ?
C13 C14 1.48(3) . ?
C13 C14 1.48(3) 11_544 ?
C13 H13C 0.9600 . ?
C13 H13A 0.9599 . ?
C13 H13B 0.9599 . ?
C13 H13C 0.9599 11_544 ?
C13 H13A 0.9600 11_544 ?
C13 H13B 0.9599 11_544 ?
C14 C14 1.46(16) 11_544 ?
C14 H14C 0.9599 . ?
C14 H14A 0.9601 . ?
C14 H14B 0.9600 . ?
C15 C16 1.48(3) . ?
C15 H15C 0.9599 . ?
C15 H15A 0.9600 . ?
C15 H15B 0.9601 . ?
C15 H16C 1.28(12) 5 ?
C15 H16B 1.22(10) 5 ?
C16 H16C 0.9600 . ?
C16 H16A 0.9600 . ?
C16 H16B 0.9600 . ?
C16 H16C 0.9600 5 ?
C16 H16A 0.9600 5 ?
C16 H16B 0.9600 5 ?
C18 C17 1.46(2) . ?
C18 C17 2.37(9) 16 ?
C18 H18A 0.9600 . ?
C18 H18B 0.9602 . ?
C18 H18C 0.9600 . ?
C17 H17A 0.9601 . ?
C17 H17B 0.9600 . ?
C17 H17C 0.9600 . ?

loop_
_geom_torsion_atom_site_label_1
_geom_torsion_atom_site_label_2
_geom_torsion_atom_site_label_3
_geom_torsion_atom_site_label_4
_geom_torsion
_geom_torsion_site_symmetry_1
_geom_torsion_site_symmetry_2
_geom_torsion_site_symmetry_3
_geom_torsion_site_symmetry_4
_geom_torsion_publ_flag
C12 N4 N6 C11 1.3(6) 10_644 . . 10_644 ?
C7 N4 N6 C11 -173.0(4) . . . 10_644 ?
C3 N1 C1 C2 2.1(8) . . . . ?
Cu1 N1 C1 C2 171.1(5) . . . . ?
N1 C1 C2 N2 -1.8(9) . . . . ?
C3 N2 C2 C1 0.8(7) . . . . ?
C9 N2 C2 C1 178.1(5) . . . . ?
C1 N1 C3 N2 -1.6(6) . . . . ?
Cu1 N1 C3 N2 -171.0(3) . . . . ?
C2 N2 C3 N1 0.5(6) . . . . ?
C9 N2 C3 N1 -176.9(4) . . . . ?
C9 C4 C5 C6 -0.5(7) . . . . ?
C9 C4 C5 C10 -179.6(4) . . . . ?
C4 C5 C6 C7 -2.2(6) . . . . ?
C10 C5 C6 C7 176.9(4) . . . . ?
C5 C6 C7 C8 2.8(6) . . . . ?
C5 C6 C7 N4 -175.2(4) . . . . ?
C12 N4 C7 C8 -159.7(4) 10_644 . . . ?
N6 N4 C7 C8 13.4(7) . . . . ?
C12 N4 C7 C6 18.4(6) 10_644 . . . ?
N6 N4 C7 C6 -168.5(5) . . . . ?
C6 C7 C8 C9 -0.7(6) . . . . ?
N4 C7 C8 C9 177.3(4) . . . . ?
C5 C4 C9 C8 2.7(6) . . . . ?
C5 C4 C9 N2 -175.7(4) . . . . ?
C7 C8 C9 C4 -2.1(6) . . . . ?
C7 C8 C9 N2 176.3(4) . . . . ?
C3 N2 C9 C4 154.8(4) . . . . ?
C2 N2 C9 C4 -22.0(8) . . . . ?
C3 N2 C9 C8 -23.6(6) . . . . ?
C2 N2 C9 C8 159.6(6) . . . . ?
C12 N3 C11 N6 1.2(6) . . . 12_464 ?
Cu1 N3 C11 N6 178.7(4) . . . 12_464 ?
C11 N3 C12 N4 -0.3(5) . . . 12_464 ?
Cu1 N3 C12 N4 -177.9(3) . . . 12_464 ?
C6 C5 C10 F7 -105.4(5) . . . . ?
C4 C5 C10 F7 73.8(5) . . . . ?
C6 C5 C10 F6 133.8(5) . . . . ?
C4 C5 C10 F6 -47.1(6) . . . . ?
C6 C5 C10 F5 14.9(6) . . . . ?
C4 C5 C10 F5 -166.0(4) . . . . ?
C17 C18 C17 C18 13(4) 16 . . 16 ?

loop_
_platon_squeeze_void_nr
_platon_squeeze_void_average_x
_platon_squeeze_void_average_y
_platon_squeeze_void_average_z
_platon_squeeze_void_volume
_platon_squeeze_void_count_electrons
_platon_squeeze_void_content
1 0.000 0.000 0.346 166 22 ' '
2 0.000 0.500 0.596 166 22 ' '
3 0.000 0.000 0.654 167 23 ' '
4 0.000 0.500 0.904 167 23 ' '
5 0.141 0.141 0.500 25 1 ' '
6 0.141 0.359 0.750 25 1 ' '
7 0.500 0.000 0.096 166 22 ' '
8 0.500 0.500 0.154 167 23 ' '
9 0.360 0.358 -0.001 25 0 ' '
10 0.360 0.142 0.251 25 1 ' '
11 0.500 0.000 0.404 167 23 ' '
12 0.500 0.500 0.846 166 22 ' '
13 0.641 0.641 0.000 25 1 ' '
14 0.641 0.859 0.250 25 1 ' '
15 0.859 0.859 0.500 25 0 ' '
16 0.859 0.641 0.750 25 1 ' '
